data_1566983
loop_
_publ_author_name
'Parr, Joseph M.'
'White, Andrew J. P.'
'Crimmin, Mark R.'

_publ_section_title
;
 Magnesium-stabilised transition metal formyl complexes: structures,
 bonding, and ethenediolate formation.
;
_journal_issue 22
_journal_name_full 'Chemical science'
_journal_page_first 6592
_journal_page_last 6598
_journal_paper_doi 10.1039/d2sc02063g
_journal_volume 13
_journal_year 2022
_chemical_formula_moiety 'C70 H99 Ir Mg2 N4 O2, 1.5(C6 H14)'
_chemical_formula_sum 'C79 H120 Ir Mg2 N4 O2'
_chemical_formula_weight 1398.60
_space_group_crystal_system monoclinic
_space_group_IT_number 14
_space_group_name_Hall '-P 2yn'
_space_group_name_H-M_alt 'P 1 21/n 1'
_atom_sites_solution_hydrogens mixed
_audit_creation_method SHELXL-2018/3
_audit_update_record
;
2021-10-15 deposited with the CCDC.	2022-05-16 downloaded from the CCDC.
;
_cell_angle_alpha 90
_cell_angle_beta 99.779(4)
_cell_angle_gamma 90
_cell_formula_units_Z 4
_cell_length_a 14.0273(6)
_cell_length_b 13.9062(6)
_cell_length_c 40.2048(14)
_cell_measurement_reflns_used 7032
_cell_measurement_temperature 173(2)
_cell_measurement_theta_max 27.4090
_cell_measurement_theta_min 2.9280
_cell_volume 7728.7(5)
_computing_cell_refinement 'CrysAlisPro, Rigaku OD'
_computing_data_collection 'CrysAlisPro, Rigaku OD'
_computing_data_reduction 'CrysAlisPro, Rigaku OD'
_computing_molecular_graphics 'Bruker SHELXTL'
_computing_publication_material 'CIFTAB-2014 (Sheldrick, 2017)'
_computing_structure_refinement 'SHELXL-2018/3 (Sheldrick, 2018)'
_computing_structure_solution 'SHELXS-2014 (Sheldrick, 2017)'
_diffrn_ambient_temperature 173(2)
_diffrn_detector_area_resol_mean 16.0382
_diffrn_measured_fraction_theta_full 0.991
_diffrn_measured_fraction_theta_max 0.810
_diffrn_measurement_device_type 'Agilent Xcalibur 3 E'
_diffrn_measurement_method 'omega scans'
_diffrn_radiation_type MoK\a
_diffrn_radiation_wavelength 0.71073
_diffrn_reflns_av_R_equivalents 0.0663
_diffrn_reflns_av_unetI/netI 0.1238
_diffrn_reflns_Laue_measured_fraction_full 0.991
_diffrn_reflns_Laue_measured_fraction_max 0.810
_diffrn_reflns_limit_h_max 17
_diffrn_reflns_limit_h_min -17
_diffrn_reflns_limit_k_max 18
_diffrn_reflns_limit_k_min -18
_diffrn_reflns_limit_l_max 28
_diffrn_reflns_limit_l_min -52
_diffrn_reflns_number 16394
_diffrn_reflns_point_group_measured_fraction_full 0.991
_diffrn_reflns_point_group_measured_fraction_max 0.810
_diffrn_reflns_theta_full 25.242
_diffrn_reflns_theta_max 28.165
_diffrn_reflns_theta_min 2.307
_diffrn_source 'Enhance (Mo) X-ray Source'
_exptl_absorpt_coefficient_mu 1.788
_exptl_absorpt_correction_T_max 0.759
_exptl_absorpt_correction_T_min 0.476
_exptl_absorpt_correction_type analytical
_exptl_absorpt_process_details
; 
CrysAlisPro 1.171.40.53 (Rigaku Oxford Diffraction, 2019) 
Analytical numeric absorption correction using a multifaceted crystal 
model based on expressions derived by R.C. Clark & J.S. Reid. 
(Clark, R. C. & Reid, J. S. (1995). Acta Cryst. A51, 887-897) 
Empirical absorption correction using spherical harmonics, 
implemented in SCALE3 ABSPACK scaling algorithm. 
;
_exptl_crystal_colour 'Pale yellow'
_exptl_crystal_density_diffrn 1.202
_exptl_crystal_description tablets
_exptl_crystal_F_000 2956
_exptl_crystal_size_max 0.542
_exptl_crystal_size_mid 0.418
_exptl_crystal_size_min 0.174
_refine_diff_density_max 2.013
_refine_diff_density_min -2.187
_refine_diff_density_rms 0.270
_refine_ls_extinction_method none
_refine_ls_goodness_of_fit_ref 1.266
_refine_ls_hydrogen_treatment mixed
_refine_ls_matrix_type full
_refine_ls_number_parameters 890
_refine_ls_number_reflns 16394
_refine_ls_number_restraints 1091
_refine_ls_restrained_S_all 1.232
_refine_ls_R_factor_all 0.1545
_refine_ls_R_factor_gt 0.1271
_refine_ls_shift/su_max 0.001
_refine_ls_shift/su_mean 0.000
_refine_ls_structure_factor_coef Fsqd
_refine_ls_weighting_details 'w=1/[\s^2^(Fo^2^)+(0.0465P)^2^+289.9742P] where P=(Fo^2^+2Fc^2^)/3'
_refine_ls_weighting_scheme calc
_refine_ls_wR_factor_gt 0.3227
_refine_ls_wR_factor_ref 0.3310
_reflns_Friedel_coverage 0.000
_reflns_number_gt 11538
_reflns_number_total 16394
_reflns_threshold_expression 'I > 2\s(I)'
_cod_data_source_file d2sc02063g2.cif
_cod_data_source_block 3h
_cod_depositor_comments 'Adding full bibliography for 1566978--1566986.cif.'
_cod_original_sg_symbol_H-M 'P 21/n'
_cod_database_code 1566983
_shelx_shelxl_version_number 2018/3
_shelx_space_group_comment
; 
The symmetry employed for this shelxl refinement is uniquely defined 
by the following loop, which should always be used as a source of 
symmetry information in preference to the above space-group names. 
They are only intended as comments. 
;

loop_
_space_group_symop_operation_xyz
'x, y, z'
'-x+1/2, y+1/2, -z+1/2'
'-x, -y, -z'
'x-1/2, -y-1/2, z-1/2'

loop_
_atom_site_label
_atom_site_type_symbol
_atom_site_fract_x
_atom_site_fract_y
_atom_site_fract_z
_atom_site_U_iso_or_equiv
_atom_site_adp_type
_atom_site_occupancy
_atom_site_site_symmetry_order
_atom_site_calc_flag
_atom_site_refinement_flags_posn
_atom_site_refinement_flags_adp
_atom_site_refinement_flags_occupancy
_atom_site_disorder_assembly
_atom_site_disorder_group
Ir1 Ir 0.33857(6) 0.35154(7) 0.05978(2) 0.0327(2) Uani 1 1 d . . . . .
Mg1 Mg 0.5932(4) 0.2534(4) 0.14042(14) 0.0155(13) Uani 1 1 d . . . . .
Mg2 Mg 0.4342(4) 0.4102(4) 0.17156(14) 0.0149(12) Uani 1 1 d . . . . .
H1 H 0.538(12) 0.333(13) 0.168(4) 0.022 Uiso 1 1 d . U . . .
N1 N 0.7385(9) 0.2526(10) 0.1598(3) 0.010(3) Uani 1 1 d . U . . .
C1 C 0.7815(13) 0.1746(13) 0.1736(4) 0.023(4) Uani 1 1 d . . . . .
C2 C 0.7391(14) 0.0817(15) 0.1724(5) 0.024(4) Uani 1 1 d . U . . .
H2A H 0.773810 0.034410 0.186607 0.029 Uiso 1 1 calc R U . . .
C3 C 0.6501(16) 0.0508(15) 0.1523(5) 0.027(4) Uani 1 1 d . U . . .
N3 N 0.5887(10) 0.1078(11) 0.1346(4) 0.019(3) Uani 1 1 d . . . . .
C4 C 0.8848(15) 0.1754(17) 0.1925(6) 0.045(6) Uani 1 1 d . . . . .
H4A H 0.927360 0.145349 0.178549 0.067 Uiso 1 1 calc R U . . .
H4B H 0.888287 0.139317 0.213645 0.067 Uiso 1 1 calc R U . . .
H4C H 0.905435 0.241856 0.197580 0.067 Uiso 1 1 calc R U . . .
C5 C 0.6412(19) -0.0586(15) 0.1508(6) 0.047(6) Uani 1 1 d . . . . .
H5A H 0.592728 -0.079389 0.164259 0.070 Uiso 1 1 calc R U . . .
H5B H 0.703807 -0.087600 0.159992 0.070 Uiso 1 1 calc R U . . .
H5C H 0.621210 -0.078990 0.127366 0.070 Uiso 1 1 calc R U . . .
C6 C 0.7946(11) 0.3389(15) 0.1602(4) 0.023(4) Uani 1 1 d . . . . .
C7 C 0.8393(11) 0.3603(17) 0.1318(5) 0.029(5) Uani 1 1 d D . . . .
C8 C 0.8935(13) 0.4435(17) 0.1321(5) 0.030(5) Uani 1 1 d . . . . .
H8A H 0.924426 0.456956 0.113381 0.036 Uiso 1 1 calc R U . . .
C9 C 0.9042(14) 0.5077(16) 0.1587(5) 0.032(5) Uani 1 1 d . . . . .
H9A H 0.943824 0.563139 0.158706 0.039 Uiso 1 1 calc R U . . .
C10 C 0.8562(14) 0.4895(15) 0.1851(5) 0.030(5) Uani 1 1 d . . . . .
H10A H 0.860698 0.535134 0.202841 0.036 Uiso 1 1 calc R U . . .
C11 C 0.8003(11) 0.4055(14) 0.1868(4) 0.019(4) Uani 1 1 d . . . . .
C12 C 0.834(2) 0.290(2) 0.1029(7) 0.041(8) Uani 0.59(4) 1 d D U P A 1
H12A H 0.791267 0.236420 0.107951 0.049 Uiso 0.59(4) 1 calc R U P A 1
C13 C 0.784(3) 0.335(3) 0.0700(7) 0.030(8) Uani 0.59(4) 1 d D U P A 1
H13A H 0.781287 0.288028 0.051721 0.045 Uiso 0.59(4) 1 calc R U P A 1
H13B H 0.717960 0.353923 0.072275 0.045 Uiso 0.59(4) 1 calc R U P A 1
H13C H 0.820091 0.391775 0.064914 0.045 Uiso 0.59(4) 1 calc R U P A 1
C14 C 0.932(3) 0.246(4) 0.1009(12) 0.053(11) Uani 0.59(4) 1 d D U P A 1
H14A H 0.924844 0.200817 0.081852 0.080 Uiso 0.59(4) 1 calc R U P A 1
H14B H 0.977533 0.296497 0.097663 0.080 Uiso 0.59(4) 1 calc R U P A 1
H14C H 0.955301 0.211066 0.121895 0.080 Uiso 0.59(4) 1 calc R U P A 1
C12' C 0.826(4) 0.294(3) 0.1018(8) 0.044(10) Uiso 0.41(4) 1 d D U P A 2
H12B H 0.758090 0.268118 0.098407 0.053 Uiso 0.41(4) 1 calc R U P A 2
C13' C 0.835(4) 0.359(3) 0.0723(10) 0.023(9) Uiso 0.41(4) 1 d D U P A 2
H13D H 0.827422 0.321191 0.051460 0.034 Uiso 0.41(4) 1 calc R U P A 2
H13E H 0.785423 0.408987 0.070272 0.034 Uiso 0.41(4) 1 calc R U P A 2
H13F H 0.899437 0.389175 0.076182 0.034 Uiso 0.41(4) 1 calc R U P A 2
C14' C 0.895(5) 0.209(4) 0.1054(17) 0.051(13) Uiso 0.41(4) 1 d D U P A 2
H14D H 0.881795 0.168770 0.085002 0.077 Uiso 0.41(4) 1 calc R U P A 2
H14E H 0.961728 0.232220 0.108379 0.077 Uiso 0.41(4) 1 calc R U P A 2
H14F H 0.886053 0.170161 0.125029 0.077 Uiso 0.41(4) 1 calc R U P A 2
C15 C 0.7519(14) 0.3891(15) 0.2178(4) 0.025(4) Uani 1 1 d . . . . .
H15A H 0.708802 0.331596 0.213169 0.030 Uiso 1 1 calc R U . . .
C16 C 0.8255(18) 0.368(2) 0.2486(5) 0.055(7) Uani 1 1 d . . . . .
H16A H 0.859155 0.308096 0.245308 0.082 Uiso 1 1 calc R U . . .
H16B H 0.792918 0.361887 0.268208 0.082 Uiso 1 1 calc R U . . .
H16C H 0.872349 0.420963 0.252397 0.082 Uiso 1 1 calc R U . . .
C17 C 0.6903(13) 0.4732(17) 0.2249(5) 0.035(5) Uani 1 1 d . . . . .
H17A H 0.731760 0.529338 0.231182 0.053 Uiso 1 1 calc R U . . .
H17B H 0.656105 0.456848 0.243405 0.053 Uiso 1 1 calc R U . . .
H17C H 0.643241 0.488172 0.204597 0.053 Uiso 1 1 calc R U . . .
C18 C 0.5158(14) 0.0656(14) 0.1091(5) 0.025(4) Uani 1 1 d . U . . .
C19 C 0.4239(15) 0.0416(16) 0.1167(5) 0.032(5) Uani 1 1 d D . . . .
C20 C 0.351(2) 0.003(2) 0.0902(6) 0.057(8) Uani 1 1 d . . . . .
H20A H 0.287095 -0.009485 0.093632 0.069 Uiso 1 1 calc R U . . .
C21 C 0.3809(14) -0.0155(16) 0.0584(6) 0.033(5) Uani 1 1 d . U . . .
H21A H 0.336337 -0.044639 0.040879 0.040 Uiso 1 1 calc R U . . .
C22 C 0.4669(19) 0.006(2) 0.0528(7) 0.067(9) Uani 1 1 d . . . . .
H22A H 0.482465 -0.006768 0.031164 0.080 Uiso 1 1 calc R U . . .
C23 C 0.5364(16) 0.0476(18) 0.0768(5) 0.039(5) Uani 1 1 d D U . . .
C24 C 0.400(3) 0.053(2) 0.1526(6) 0.028(7) Uani 0.62(4) 1 d D U P B 1
H24A H 0.461470 0.069055 0.168319 0.034 Uiso 0.62(4) 1 calc R U P B 1
C25 C 0.359(3) -0.038(3) 0.1651(9) 0.044(9) Uani 0.62(4) 1 d D U P B 1
H25A H 0.405883 -0.090503 0.165659 0.066 Uiso 0.62(4) 1 calc R U P B 1
H25B H 0.344783 -0.027331 0.187838 0.066 Uiso 0.62(4) 1 calc R U P B 1
H25C H 0.299182 -0.055274 0.149848 0.066 Uiso 0.62(4) 1 calc R U P B 1
C26 C 0.332(4) 0.137(3) 0.1510(13) 0.067(13) Uani 0.62(4) 1 d D U P B 1
H26A H 0.362223 0.193807 0.142807 0.101 Uiso 0.62(4) 1 calc R U P B 1
H26B H 0.271967 0.121936 0.135605 0.101 Uiso 0.62(4) 1 calc R U P B 1
H26C H 0.317568 0.149879 0.173595 0.101 Uiso 0.62(4) 1 calc R U P B 1
C24' C 0.388(4) 0.078(4) 0.1487(10) 0.032(10) Uiso 0.38(4) 1 d D U P B 2
H24B H 0.432563 0.133103 0.156978 0.038 Uiso 0.38(4) 1 calc R U P B 2
C25' C 0.412(5) 0.001(5) 0.1751(16) 0.050(12) Uiso 0.38(4) 1 d D U P B 2
H25D H 0.478370 -0.022296 0.175167 0.074 Uiso 0.38(4) 1 calc R U P B 2
H25E H 0.407161 0.026857 0.197328 0.074 Uiso 0.38(4) 1 calc R U P B 2
H25F H 0.366795 -0.052789 0.169779 0.074 Uiso 0.38(4) 1 calc R U P B 2
C26' C 0.288(5) 0.118(6) 0.147(2) 0.069(15) Uiso 0.38(4) 1 d D U P B 2
H26D H 0.276303 0.168053 0.129423 0.103 Uiso 0.38(4) 1 calc R U P B 2
H26E H 0.240510 0.066222 0.141172 0.103 Uiso 0.38(4) 1 calc R U P B 2
H26F H 0.280875 0.145868 0.168721 0.103 Uiso 0.38(4) 1 calc R U P B 2
C27 C 0.639(2) 0.054(4) 0.0693(13) 0.053(7) Uani 0.51(7) 1 d D U P C 1
H27A H 0.683062 0.076574 0.090153 0.063 Uiso 0.51(7) 1 calc R U P C 1
C28 C 0.638(5) 0.129(4) 0.0420(15) 0.058(8) Uani 0.51(7) 1 d D U P C 1
H28A H 0.613546 0.189665 0.049387 0.087 Uiso 0.51(7) 1 calc R U P C 1
H28B H 0.704404 0.138343 0.037643 0.087 Uiso 0.51(7) 1 calc R U P C 1
H28C H 0.596847 0.106894 0.021346 0.087 Uiso 0.51(7) 1 calc R U P C 1
C29 C 0.678(4) -0.040(5) 0.0579(15) 0.057(8) Uani 0.51(7) 1 d D U P C 1
H29A H 0.678333 -0.088315 0.075613 0.086 Uiso 0.51(7) 1 calc R U P C 1
H29B H 0.636142 -0.061611 0.037215 0.086 Uiso 0.51(7) 1 calc R U P C 1
H29C H 0.743700 -0.030161 0.053512 0.086 Uiso 0.51(7) 1 calc R U P C 1
C27' C 0.630(3) 0.087(4) 0.0672(12) 0.050(8) Uiso 0.49(7) 1 d D U P C 2
H27B H 0.659773 0.131148 0.085798 0.060 Uiso 0.49(7) 1 calc R U P C 2
C28' C 0.613(5) 0.144(4) 0.0348(15) 0.061(9) Uiso 0.49(7) 1 d D U P C 2
H28D H 0.567872 0.196905 0.036556 0.091 Uiso 0.49(7) 1 calc R U P C 2
H28E H 0.675173 0.171336 0.030869 0.091 Uiso 0.49(7) 1 calc R U P C 2
H28F H 0.586902 0.102309 0.015980 0.091 Uiso 0.49(7) 1 calc R U P C 2
C29' C 0.700(4) 0.006(5) 0.0647(15) 0.058(9) Uiso 0.49(7) 1 d D U P C 2
H29D H 0.710056 -0.030497 0.085799 0.086 Uiso 0.49(7) 1 calc R U P C 2
H29E H 0.673351 -0.035953 0.045920 0.086 Uiso 0.49(7) 1 calc R U P C 2
H29F H 0.761621 0.033074 0.060809 0.086 Uiso 0.49(7) 1 calc R U P C 2
N31 N 0.4043(10) 0.3962(10) 0.2191(3) 0.016(2) Uani 1 1 d . U . . .
C31 C 0.4176(11) 0.4674(12) 0.2415(4) 0.012(3) Uani 1 1 d . U . . .
C32 C 0.4478(11) 0.5596(12) 0.2337(4) 0.014(3) Uani 1 1 d . U . . .
H32A H 0.473025 0.598368 0.252583 0.017 Uiso 1 1 calc R U . . .
C33 C 0.4464(12) 0.6044(13) 0.2014(4) 0.017(3) Uani 1 1 d . U . . .
N33 N 0.4353(10) 0.5569(11) 0.1727(4) 0.018(2) Uani 1 1 d . U . . .
C34 C 0.4033(13) 0.4551(14) 0.2779(4) 0.019(3) Uani 1 1 d . U . . .
H34A H 0.334087 0.458100 0.279014 0.029 Uiso 1 1 calc R U . . .
H34B H 0.437268 0.506676 0.291726 0.029 Uiso 1 1 calc R U . . .
H34C H 0.429232 0.392733 0.286400 0.029 Uiso 1 1 calc R U . . .
C35 C 0.4651(13) 0.7120(14) 0.2041(5) 0.024(3) Uani 1 1 d . U . . .
H35A H 0.471570 0.737551 0.181873 0.036 Uiso 1 1 calc R U . . .
H35B H 0.524820 0.724058 0.220063 0.036 Uiso 1 1 calc R U . . .
H35C H 0.410816 0.743767 0.212087 0.036 Uiso 1 1 calc R U . . .
C36 C 0.3694(12) 0.3058(13) 0.2301(4) 0.019(3) Uani 1 1 d . U . . .
C37 C 0.2695(13) 0.2871(15) 0.2244(5) 0.025(3) Uani 1 1 d . U . . .
C38 C 0.2388(15) 0.2001(15) 0.2358(5) 0.030(4) Uani 1 1 d . U . . .
H38A H 0.171375 0.186788 0.232146 0.036 Uiso 1 1 calc R U . . .
C39 C 0.3013(15) 0.1324(15) 0.2521(5) 0.032(4) Uani 1 1 d . U . . .
H39A H 0.277782 0.074908 0.260617 0.039 Uiso 1 1 calc R U . . .
C40 C 0.3998(14) 0.1505(17) 0.2558(5) 0.033(3) Uani 1 1 d . U . . .
H40A H 0.443749 0.102805 0.265994 0.040 Uiso 1 1 calc R U . . .
C41 C 0.4369(14) 0.2362(14) 0.2450(5) 0.026(3) Uani 1 1 d . U . . .
C42 C 0.1945(12) 0.3576(16) 0.2069(5) 0.027(3) Uani 1 1 d . U . . .
H42A H 0.228968 0.417721 0.202082 0.032 Uiso 1 1 calc R U . . .
C43 C 0.1452(15) 0.3160(16) 0.1733(5) 0.035(4) Uani 1 1 d . U . . .
H43A H 0.192477 0.309370 0.158145 0.053 Uiso 1 1 calc R U . . .
H43B H 0.092949 0.358981 0.163151 0.053 Uiso 1 1 calc R U . . .
H43C H 0.118232 0.252657 0.177154 0.053 Uiso 1 1 calc R U . . .
C44 C 0.1190(14) 0.3847(16) 0.2296(6) 0.032(4) Uani 1 1 d . U . . .
H44A H 0.076609 0.329603 0.231343 0.049 Uiso 1 1 calc R U . . .
H44B H 0.080219 0.439380 0.219677 0.049 Uiso 1 1 calc R U . . .
H44C H 0.152819 0.402223 0.252196 0.049 Uiso 1 1 calc R U . . .
C45 C 0.5439(13) 0.2507(15) 0.2495(5) 0.026(3) Uani 1 1 d . U . . .
H45A H 0.555514 0.312762 0.238311 0.032 Uiso 1 1 calc R U . . .
C46 C 0.5923(16) 0.2589(16) 0.2876(5) 0.035(4) Uani 1 1 d . U . . .
H46A H 0.566675 0.315485 0.297638 0.053 Uiso 1 1 calc R U . . .
H46B H 0.662453 0.265495 0.289138 0.053 Uiso 1 1 calc R U . . .
H46C H 0.577917 0.201019 0.299692 0.053 Uiso 1 1 calc R U . . .
C47 C 0.5921(14) 0.1715(15) 0.2322(5) 0.033(4) Uani 1 1 d . U . . .
H47A H 0.580945 0.109363 0.242364 0.050 Uiso 1 1 calc R U . . .
H47B H 0.661762 0.183898 0.235003 0.050 Uiso 1 1 calc R U . . .
H47C H 0.564592 0.170380 0.208118 0.050 Uiso 1 1 calc R U . . .
C48 C 0.4136(13) 0.6122(15) 0.1417(5) 0.027(3) Uani 1 1 d . U . . .
C49 C 0.4836(15) 0.6220(15) 0.1212(5) 0.033(3) Uani 1 1 d . U . . .
C50 C 0.4577(16) 0.6746(16) 0.0918(6) 0.041(4) Uani 1 1 d . U . . .
H50A H 0.505084 0.684463 0.077833 0.049 Uiso 1 1 calc R U . . .
C51 C 0.3675(16) 0.7132(17) 0.0818(6) 0.038(4) Uani 1 1 d . U . . .
H51A H 0.351851 0.746783 0.060960 0.046 Uiso 1 1 calc R U . . .
C52 C 0.3010(16) 0.7019(17) 0.1026(6) 0.038(4) Uani 1 1 d . U . . .
H52A H 0.238778 0.730092 0.096392 0.045 Uiso 1 1 calc R U . . .
C53 C 0.3213(14) 0.6503(18) 0.1327(5) 0.037(3) Uani 1 1 d . U . . .
C54 C 0.5836(15) 0.5827(17) 0.1308(6) 0.037(4) Uani 1 1 d . U . . .
H54A H 0.581565 0.531185 0.148025 0.044 Uiso 1 1 calc R U . . .
C55 C 0.6538(17) 0.659(2) 0.1465(6) 0.053(5) Uani 1 1 d . U . . .
H55A H 0.650239 0.714443 0.131425 0.080 Uiso 1 1 calc R U . . .
H55B H 0.719623 0.632563 0.150137 0.080 Uiso 1 1 calc R U . . .
H55C H 0.637211 0.678654 0.168217 0.080 Uiso 1 1 calc R U . . .
C56 C 0.6244(17) 0.5388(18) 0.1015(6) 0.047(4) Uani 1 1 d . U . . .
H56A H 0.577710 0.493027 0.089548 0.070 Uiso 1 1 calc R U . . .
H56B H 0.685028 0.505344 0.110216 0.070 Uiso 1 1 calc R U . . .
H56C H 0.636844 0.589847 0.086015 0.070 Uiso 1 1 calc R U . . .
C57 C 0.2420(13) 0.6395(17) 0.1553(5) 0.035(4) Uani 1 1 d . U . . .
H57A H 0.273741 0.614302 0.177770 0.042 Uiso 1 1 calc R U . . .
C58 C 0.1695(16) 0.5681(19) 0.1401(7) 0.049(5) Uani 1 1 d . U . . .
H58A H 0.143667 0.586772 0.116850 0.073 Uiso 1 1 calc R U . . .
H58B H 0.116731 0.565435 0.153256 0.073 Uiso 1 1 calc R U . . .
H58C H 0.200049 0.504674 0.140247 0.073 Uiso 1 1 calc R U . . .
C59 C 0.1895(17) 0.7335(19) 0.1613(6) 0.048(5) Uani 1 1 d . U . . .
H59A H 0.236562 0.780397 0.172389 0.073 Uiso 1 1 calc R U . . .
H59B H 0.141177 0.720535 0.175687 0.073 Uiso 1 1 calc R U . . .
H59C H 0.157334 0.759405 0.139594 0.073 Uiso 1 1 calc R U . . .
C60 C 0.463(2) 0.318(2) 0.0790(9) 0.041(8) Uani 0.74(4) 1 d D U P D 1
C61 C 0.313(3) 0.372(3) 0.1016(7) 0.051(9) Uani 0.74(4) 1 d D U P D 1
H61A H 0.246669 0.388937 0.098178 0.061 Uiso 0.74(4) 1 calc R U P D 1
C60' C 0.507(7) 0.324(6) 0.0654(11) 0.041(12) Uiso 0.26(4) 1 d D U P D 2
H60B H 0.546042 0.328986 0.048190 0.049 Uiso 0.26(4) 1 calc R U P D 2
C61' C 0.358(8) 0.355(9) 0.1077(17) 0.050(13) Uiso 0.26(4) 1 d D U P D 2
O60 O 0.5352(9) 0.3023(10) 0.0962(3) 0.026(3) Uani 1 1 d D U . . .
O61 O 0.3400(10) 0.3755(11) 0.1333(3) 0.038(4) Uani 1 1 d D . . . .
C62 C 0.3199(17) 0.3254(19) 0.0029(5) 0.047(4) Uani 1 1 d . U . . .
C63 C 0.3047(19) 0.428(2) 0.0080(6) 0.050(4) Uani 1 1 d . U . . .
C64 C 0.2201(19) 0.439(2) 0.0233(6) 0.056(4) Uani 1 1 d . U . . .
C65 C 0.1870(17) 0.344(2) 0.0282(6) 0.054(4) Uani 1 1 d . U . . .
C66 C 0.2470(18) 0.273(2) 0.0149(6) 0.048(4) Uani 1 1 d . U . . .
C67 C 0.3978(18) 0.282(2) -0.0153(6) 0.056(5) Uani 1 1 d . U . . .
H67A H 0.456059 0.321660 -0.011111 0.084 Uiso 1 1 calc R U . . .
H67B H 0.373408 0.278571 -0.039562 0.084 Uiso 1 1 calc R U . . .
H67C H 0.413520 0.216568 -0.006619 0.084 Uiso 1 1 calc R U . . .
C68 C 0.357(2) 0.514(2) -0.0018(7) 0.064(6) Uani 1 1 d . U . . .
H68A H 0.423655 0.514208 0.010725 0.097 Uiso 1 1 calc R U . . .
H68B H 0.324049 0.572712 0.003383 0.097 Uiso 1 1 calc R U . . .
H68C H 0.358963 0.511775 -0.026108 0.097 Uiso 1 1 calc R U . . .
C69 C 0.179(2) 0.539(2) 0.0298(7) 0.068(6) Uani 1 1 d . U . . .
H69A H 0.126905 0.556076 0.011146 0.103 Uiso 1 1 calc R U . . .
H69B H 0.230282 0.587665 0.031473 0.103 Uiso 1 1 calc R U . . .
H69C H 0.152848 0.537955 0.050966 0.103 Uiso 1 1 calc R U . . .
C70 C 0.0944(18) 0.316(2) 0.0426(7) 0.066(6) Uani 1 1 d . U . . .
H70A H 0.102409 0.251927 0.052688 0.099 Uiso 1 1 calc R U . . .
H70B H 0.038357 0.316557 0.024404 0.099 Uiso 1 1 calc R U . . .
H70C H 0.084250 0.362999 0.059947 0.099 Uiso 1 1 calc R U . . .
C71 C 0.2338(19) 0.165(2) 0.0130(6) 0.060(5) Uani 1 1 d . U . . .
H71A H 0.191106 0.145112 0.028606 0.089 Uiso 1 1 calc R U . . .
H71B H 0.296745 0.133679 0.019070 0.089 Uiso 1 1 calc R U . . .
H71C H 0.204773 0.147120 -0.010104 0.089 Uiso 1 1 calc R U . . .
C81 C 0.358(2) 0.320(2) 0.4787(7) 0.069(9) Uani 1 1 d . . . . .
H81A H 0.337820 0.342922 0.455543 0.103 Uiso 1 1 calc R U . . .
H81B H 0.302063 0.294790 0.487426 0.103 Uiso 1 1 calc R U . . .
H81C H 0.406599 0.269203 0.478984 0.103 Uiso 1 1 calc R U . . .
C82 C 0.402(2) 0.403(3) 0.5008(8) 0.074(9) Uani 1 1 d . . . . .
H82A H 0.348252 0.445711 0.504723 0.088 Uiso 1 1 calc R U . . .
H82B H 0.431355 0.376371 0.522987 0.088 Uiso 1 1 calc R U . . .
C83 C 0.4734(19) 0.462(2) 0.4890(8) 0.063(8) Uani 1 1 d . . . . .
H83A H 0.441191 0.494149 0.468064 0.076 Uiso 1 1 calc R U . . .
H83B H 0.522515 0.418105 0.482358 0.076 Uiso 1 1 calc R U . . .
C91 C 1.048(6) 0.997(4) 0.118(2) 0.112(17) Uani 0.66(4) 1 d D U P E 1
H91A H 1.062683 1.039698 0.137815 0.169 Uiso 0.66(4) 1 calc R U P E 1
H91B H 1.107944 0.966639 0.113971 0.169 Uiso 0.66(4) 1 calc R U P E 1
H91C H 1.019248 1.034307 0.098391 0.169 Uiso 0.66(4) 1 calc R U P E 1
C92 C 0.979(4) 0.922(3) 0.1251(12) 0.089(16) Uani 0.66(4) 1 d D U P E 1
H92A H 1.009062 0.887143 0.145788 0.107 Uiso 0.66(4) 1 calc R U P E 1
H92B H 0.920847 0.954444 0.130293 0.107 Uiso 0.66(4) 1 calc R U P E 1
C93 C 0.946(3) 0.848(3) 0.0989(8) 0.065(11) Uani 0.66(4) 1 d D U P E 1
H93A H 0.907425 0.881760 0.079465 0.078 Uiso 0.66(4) 1 calc R U P E 1
H93B H 1.004681 0.822916 0.090994 0.078 Uiso 0.66(4) 1 calc R U P E 1
C94 C 0.889(3) 0.765(3) 0.1070(9) 0.084(19) Uani 0.66(4) 1 d D . P E 1
H94A H 0.929452 0.729704 0.125855 0.101 Uiso 0.66(4) 1 calc R U P E 1
H94B H 0.832480 0.789952 0.115726 0.101 Uiso 0.66(4) 1 calc R U P E 1
C95 C 0.854(3) 0.693(3) 0.0807(12) 0.086(15) Uani 0.66(4) 1 d D U P E 1
H95A H 0.818146 0.643402 0.091276 0.104 Uiso 0.66(4) 1 calc R U P E 1
H95B H 0.805742 0.725991 0.063525 0.104 Uiso 0.66(4) 1 calc R U P E 1
C96 C 0.922(4) 0.642(4) 0.0625(16) 0.091(14) Uani 0.66(4) 1 d D U P E 1
H96A H 0.885736 0.597996 0.046058 0.136 Uiso 0.66(4) 1 calc R U P E 1
H96B H 0.956013 0.689436 0.050716 0.136 Uiso 0.66(4) 1 calc R U P E 1
H96C H 0.968498 0.606311 0.078646 0.136 Uiso 0.66(4) 1 calc R U P E 1
C91' C 1.027(9) 0.981(8) 0.115(5) 0.112(19) Uiso 0.34(4) 1 d D U P E 2
H91F H 1.030764 1.050841 0.118324 0.167 Uiso 0.34(4) 1 calc R U P E 2
H91G H 1.079079 0.950308 0.131152 0.167 Uiso 0.34(4) 1 calc R U P E 2
H91H H 1.034135 0.964721 0.092147 0.167 Uiso 0.34(4) 1 calc R U P E 2
C92' C 0.933(7) 0.946(5) 0.122(3) 0.091(19) Uiso 0.34(4) 1 d D U P E 2
H91D H 0.881821 0.980750 0.106284 0.109 Uiso 0.34(4) 1 calc R U P E 2
H91E H 0.926486 0.966426 0.145048 0.109 Uiso 0.34(4) 1 calc R U P E 2
C93' C 0.909(7) 0.843(5) 0.119(2) 0.10(4) Uiso 0.34(4) 1 d D . P E 2
H93C H 0.837629 0.836748 0.116861 0.121 Uiso 0.34(4) 1 calc R U P E 2
H93D H 0.937045 0.812127 0.140748 0.121 Uiso 0.34(4) 1 calc R U P E 2
C94' C 0.939(6) 0.784(4) 0.0918(19) 0.060(14) Uiso 0.34(4) 1 d D U P E 2
H94C H 0.924054 0.822457 0.070779 0.072 Uiso 0.34(4) 1 calc R U P E 2
H94D H 1.009753 0.777299 0.097124 0.072 Uiso 0.34(4) 1 calc R U P E 2
C95' C 0.898(7) 0.687(5) 0.084(3) 0.088(18) Uiso 0.34(4) 1 d D U P E 2
H95C H 0.828752 0.695608 0.074136 0.106 Uiso 0.34(4) 1 calc R U P E 2
H95D H 0.899230 0.653902 0.106050 0.106 Uiso 0.34(4) 1 calc R U P E 2
C96' C 0.941(10) 0.622(7) 0.062(3) 0.089(16) Uiso 0.34(4) 1 d D U P E 2
H96D H 0.905242 0.560915 0.059668 0.133 Uiso 0.34(4) 1 calc R U P E 2
H96E H 0.937831 0.651399 0.039706 0.133 Uiso 0.34(4) 1 calc R U P E 2
H96F H 1.008752 0.609430 0.071820 0.133 Uiso 0.34(4) 1 calc R U P E 2

loop_
_atom_site_aniso_label
_atom_site_aniso_U_11
_atom_site_aniso_U_22
_atom_site_aniso_U_33
_atom_site_aniso_U_23
_atom_site_aniso_U_13
_atom_site_aniso_U_12
Ir1 0.0308(4) 0.0462(5) 0.0177(3) -0.0053(5) -0.0055(3) -0.0014(5)
Mg1 0.012(3) 0.020(3) 0.012(3) -0.007(3) -0.005(2) 0.005(3)
Mg2 0.021(3) 0.015(3) 0.010(3) 0.000(2) 0.006(2) 0.000(3)
N1 0.011(4) 0.014(5) 0.006(4) -0.001(4) 0.000(4) 0.000(4)
C1 0.021(9) 0.027(11) 0.020(9) -0.013(8) 0.000(7) 0.010(8)
C2 0.032(8) 0.027(8) 0.015(7) -0.007(6) 0.011(6) 0.005(7)
C3 0.043(8) 0.023(8) 0.015(7) -0.004(6) 0.003(7) 0.002(7)
N3 0.020(8) 0.018(8) 0.020(8) 0.004(7) 0.004(6) 0.004(7)
C4 0.036(12) 0.041(15) 0.049(14) 0.009(11) -0.018(10) 0.012(11)
C5 0.055(14) 0.017(11) 0.062(16) -0.008(11) -0.005(13) 0.009(12)
C6 0.014(8) 0.030(11) 0.022(9) -0.007(9) 0.000(6) 0.000(9)
C7 0.007(7) 0.046(13) 0.034(10) -0.014(11) 0.006(7) -0.004(10)
C8 0.015(9) 0.053(14) 0.025(10) 0.001(10) 0.010(7) -0.002(10)
C9 0.025(10) 0.041(13) 0.030(11) -0.003(10) 0.002(8) -0.005(10)
C10 0.035(11) 0.028(12) 0.027(11) -0.016(9) 0.004(9) -0.001(10)
C11 0.007(8) 0.033(11) 0.018(9) 0.000(8) 0.003(6) 0.002(8)
C12 0.047(16) 0.045(16) 0.034(14) -0.017(14) 0.017(13) -0.014(15)
C13 0.037(15) 0.041(16) 0.016(12) -0.011(12) 0.018(11) -0.025(14)
C14 0.062(19) 0.049(19) 0.046(17) -0.015(16) 0.003(15) 0.006(16)
C15 0.028(10) 0.028(11) 0.017(9) -0.003(8) -0.001(8) 0.000(9)
C16 0.058(15) 0.08(2) 0.026(11) 0.007(13) 0.005(10) 0.019(16)
C17 0.016(9) 0.054(15) 0.037(12) -0.009(11) 0.010(8) 0.005(10)
C18 0.029(8) 0.021(8) 0.023(7) -0.014(6) 0.002(6) -0.001(7)
C19 0.043(12) 0.033(12) 0.018(10) -0.001(9) 0.001(9) -0.013(11)
C20 0.071(18) 0.062(18) 0.050(16) -0.006(14) 0.039(14) -0.032(16)
C21 0.028(6) 0.038(6) 0.034(6) -0.002(5) 0.003(5) -0.009(5)
C22 0.050(15) 0.09(2) 0.053(16) -0.049(16) -0.013(13) -0.014(16)
C23 0.041(9) 0.045(9) 0.030(8) -0.016(8) 0.004(7) 0.000(8)
C24 0.033(10) 0.029(11) 0.023(10) 0.004(8) 0.004(8) 0.000(8)
C25 0.054(17) 0.050(17) 0.032(15) 0.011(14) 0.019(13) -0.016(15)
C26 0.08(2) 0.06(2) 0.065(18) -0.013(17) 0.010(17) 0.003(18)
C27 0.053(11) 0.057(11) 0.049(11) -0.004(10) 0.009(9) 0.003(10)
C28 0.054(13) 0.061(13) 0.059(13) -0.001(12) 0.007(12) 0.003(12)
C29 0.056(13) 0.057(14) 0.058(13) -0.005(12) 0.007(12) 0.004(12)
N31 0.016(5) 0.017(5) 0.017(5) -0.001(5) 0.003(4) 0.002(5)
C31 0.010(4) 0.015(4) 0.010(4) -0.002(4) 0.002(4) 0.003(4)
C32 0.012(5) 0.018(6) 0.011(5) -0.004(5) -0.001(5) 0.003(5)
C33 0.013(6) 0.020(6) 0.020(6) 0.003(6) 0.006(5) 0.006(6)
N33 0.014(5) 0.022(5) 0.020(5) 0.004(5) 0.008(4) 0.003(5)
C34 0.022(6) 0.022(6) 0.013(6) -0.001(6) 0.002(5) 0.002(6)
C35 0.021(6) 0.019(6) 0.030(6) 0.000(6) 0.004(6) -0.001(6)
C36 0.022(4) 0.019(4) 0.017(4) 0.000(4) 0.008(4) -0.001(4)
C37 0.026(6) 0.025(6) 0.026(6) 0.000(6) 0.009(5) -0.002(6)
C38 0.034(7) 0.022(7) 0.037(7) -0.003(7) 0.012(6) -0.004(7)
C39 0.041(7) 0.022(8) 0.036(7) 0.005(7) 0.014(7) -0.001(7)
C40 0.039(7) 0.027(7) 0.034(7) 0.005(7) 0.007(6) 0.002(7)
C41 0.027(6) 0.025(6) 0.026(6) 0.004(6) 0.003(6) 0.003(6)
C42 0.022(6) 0.026(7) 0.034(7) 0.002(7) 0.009(6) -0.003(7)
C43 0.023(8) 0.044(9) 0.037(9) -0.001(8) 0.002(7) -0.005(8)
C44 0.020(7) 0.031(8) 0.045(9) -0.004(7) 0.001(7) -0.004(7)
C45 0.030(7) 0.026(7) 0.023(7) 0.010(6) 0.005(6) 0.004(6)
C46 0.040(9) 0.037(9) 0.026(8) 0.004(8) -0.003(8) 0.011(8)
C47 0.031(8) 0.033(9) 0.036(9) 0.009(8) 0.008(7) 0.014(8)
C48 0.025(6) 0.029(6) 0.029(6) 0.009(6) 0.011(5) 0.005(6)
C49 0.032(6) 0.036(7) 0.034(6) 0.014(6) 0.012(6) 0.005(6)
C50 0.041(7) 0.042(8) 0.043(7) 0.014(7) 0.015(6) 0.005(7)
C51 0.039(7) 0.040(7) 0.038(7) 0.017(6) 0.011(6) 0.008(6)
C52 0.035(7) 0.040(8) 0.040(7) 0.016(7) 0.010(7) 0.012(7)
C53 0.035(6) 0.038(7) 0.038(6) 0.014(6) 0.007(6) 0.006(6)
C54 0.036(6) 0.040(7) 0.038(6) 0.010(6) 0.018(6) 0.004(6)
C55 0.045(9) 0.056(10) 0.058(10) -0.001(10) 0.007(8) 0.011(10)
C56 0.044(8) 0.048(9) 0.052(9) 0.005(8) 0.016(8) 0.003(8)
C57 0.030(7) 0.039(8) 0.038(7) 0.017(7) 0.014(6) 0.010(7)
C58 0.035(9) 0.054(11) 0.057(10) 0.009(9) 0.008(9) 0.006(9)
C59 0.041(9) 0.054(10) 0.048(10) 0.015(9) 0.001(9) 0.010(9)
C60 0.044(15) 0.032(14) 0.049(15) 0.011(12) 0.014(13) -0.018(12)
C61 0.077(18) 0.048(16) 0.017(11) 0.007(12) -0.025(12) -0.004(15)
O60 0.023(6) 0.041(7) 0.010(5) 0.003(5) -0.009(5) 0.003(5)
O61 0.038(8) 0.053(11) 0.019(7) -0.009(7) 0.000(6) 0.000(7)
C62 0.045(6) 0.063(7) 0.029(6) -0.001(6) -0.005(6) -0.003(6)
C63 0.049(7) 0.064(7) 0.032(6) 0.003(6) -0.006(6) -0.002(6)
C64 0.049(8) 0.075(8) 0.037(7) 0.001(8) -0.015(7) 0.003(8)
C65 0.042(7) 0.077(8) 0.037(7) -0.004(8) -0.009(7) -0.001(8)
C66 0.043(6) 0.065(7) 0.031(6) -0.004(6) -0.007(6) -0.004(6)
C67 0.052(10) 0.079(11) 0.032(9) -0.006(9) -0.007(8) -0.002(10)
C68 0.064(10) 0.077(11) 0.043(10) 0.015(10) -0.015(9) -0.006(10)
C69 0.065(10) 0.078(10) 0.054(9) -0.005(9) -0.013(9) 0.010(9)
C70 0.045(9) 0.091(11) 0.056(9) -0.002(9) -0.007(8) -0.008(9)
C71 0.060(10) 0.075(11) 0.038(9) -0.008(10) -0.006(8) -0.014(10)
C81 0.057(16) 0.10(3) 0.046(16) -0.014(16) 0.004(13) -0.006(17)
C82 0.053(17) 0.10(3) 0.07(2) -0.01(2) 0.021(15) 0.003(18)
C83 0.052(17) 0.07(2) 0.07(2) 0.005(16) 0.014(14) 0.012(15)
C91 0.12(2) 0.11(2) 0.11(2) -0.004(19) 0.01(2) 0.006(19)
C92 0.09(2) 0.10(2) 0.08(2) -0.003(18) 0.015(18) 0.010(18)
C93 0.065(17) 0.07(2) 0.057(17) 0.013(17) 0.006(15) 0.003(17)
C94 0.03(2) 0.16(6) 0.06(3) 0.01(3) 0.00(2) -0.02(3)
C95 0.08(2) 0.10(2) 0.08(2) 0.018(18) 0.007(18) -0.008(18)
C96 0.08(2) 0.09(2) 0.09(2) 0.004(19) -0.018(18) -0.008(19)

loop_
_atom_type_symbol
_atom_type_description
_atom_type_scat_dispersion_real
_atom_type_scat_dispersion_imag
_atom_type_scat_source
C C 0.0033 0.0016 'International Tables Vol C Tables 4.2.6.8 and 6.1.1.4'
H H 0.0000 0.0000 'International Tables Vol C Tables 4.2.6.8 and 6.1.1.4'
Mg Mg 0.0486 0.0363 'International Tables Vol C Tables 4.2.6.8 and 6.1.1.4'
N N 0.0061 0.0033 'International Tables Vol C Tables 4.2.6.8 and 6.1.1.4'
O O 0.0106 0.0060 'International Tables Vol C Tables 4.2.6.8 and 6.1.1.4'
Ir Ir -1.4442 7.9887 'International Tables Vol C Tables 4.2.6.8 and 6.1.1.4'

loop_
_geom_angle_atom_site_label_1
_geom_angle_atom_site_label_2
_geom_angle_atom_site_label_3
_geom_angle
_geom_angle_site_symmetry_1
_geom_angle_site_symmetry_3
_geom_angle_publ_flag
C61 Ir1 C60 88.4(17) . . ?
C61 Ir1 C65 102.4(15) . . ?
C60 Ir1 C65 161.0(13) . . ?
C61' Ir1 C65 122(3) . . ?
C61 Ir1 C62 162.3(15) . . ?
C60 Ir1 C62 108.5(13) . . ?
C61' Ir1 C62 172(4) . . ?
C65 Ir1 C62 59.9(9) . . ?
C61 Ir1 C66 129.4(14) . . ?
C60 Ir1 C66 124.7(13) . . ?
C61' Ir1 C66 140(4) . . ?
C65 Ir1 C66 37.0(9) . . ?
C62 Ir1 C66 35.7(9) . . ?
C61 Ir1 C63 136.4(14) . . ?
C60 Ir1 C63 121.8(12) . . ?
C61' Ir1 C63 151(4) . . ?
C65 Ir1 C63 59.5(9) . . ?
C62 Ir1 C63 37.1(9) . . ?
C66 Ir1 C63 60.9(9) . . ?
C61 Ir1 C64 105.5(15) . . ?
C60 Ir1 C64 154.9(12) . . ?
C61' Ir1 C64 126(4) . . ?
C65 Ir1 C64 35.9(10) . . ?
C62 Ir1 C64 60.8(9) . . ?
C66 Ir1 C64 61.4(9) . . ?
C63 Ir1 C64 35.7(9) . . ?
C61' Ir1 C60' 86(4) . . ?
C65 Ir1 C60' 149.8(16) . . ?
C62 Ir1 C60' 90.7(14) . . ?
C66 Ir1 C60' 114.4(19) . . ?
C63 Ir1 C60' 102.0(14) . . ?
C64 Ir1 C60' 136.7(15) . . ?
O60 Mg1 N3 104.0(6) . . ?
O60 Mg1 N1 125.6(6) . . ?
N3 Mg1 N1 92.7(6) . . ?
O60 Mg1 Mg2 85.2(5) . . ?
N3 Mg1 Mg2 130.6(5) . . ?
N1 Mg1 Mg2 121.3(4) . . ?
O61 Mg2 N31 120.5(7) . . ?
O61 Mg2 N33 105.8(7) . . ?
N31 Mg2 N33 94.4(6) . . ?
O61 Mg2 C61' 20(2) . . ?
N31 Mg2 C61' 139(2) . . ?
N33 Mg2 C61' 108(3) . . ?
O61 Mg2 Mg1 87.2(5) . . ?
N31 Mg2 Mg1 121.5(5) . . ?
N33 Mg2 Mg1 128.9(5) . . ?
C61' Mg2 Mg1 70(2) . . ?
C1 N1 C6 118.3(13) . . ?
C1 N1 Mg1 121.2(12) . . ?
C6 N1 Mg1 120.4(11) . . ?
N1 C1 C2 125.1(16) . . ?
N1 C1 C4 122.4(17) . . ?
C2 C1 C4 112.5(17) . . ?
C1 C2 C3 127.8(18) . . ?
N3 C3 C2 124.1(19) . . ?
N3 C3 C5 123.2(19) . . ?
C2 C3 C5 112.3(18) . . ?
C3 N3 C18 117.8(16) . . ?
C3 N3 Mg1 122.9(13) . . ?
C18 N3 Mg1 119.3(12) . . ?
C11 C6 C7 119.8(18) . . ?
C11 C6 N1 121.1(16) . . ?
C7 C6 N1 118.9(16) . . ?
C8 C7 C6 118.9(18) . . ?
C8 C7 C12' 121(2) . . ?
C6 C7 C12' 120(2) . . ?
C8 C7 C12 120(2) . . ?
C6 C7 C12 121(2) . . ?
C9 C8 C7 122.4(18) . . ?
C10 C9 C8 118(2) . . ?
C9 C10 C11 122.7(18) . . ?
C6 C11 C10 117.7(16) . . ?
C6 C11 C15 123.0(17) . . ?
C10 C11 C15 119.3(17) . . ?
C7 C12 C14 112(3) . . ?
C7 C12 C13 111(2) . . ?
C14 C12 C13 114(3) . . ?
C7 C12' C13' 104(3) . . ?
C7 C12' C14' 114(4) . . ?
C13' C12' C14' 114(3) . . ?
C16 C15 C17 109.2(17) . . ?
C16 C15 C11 111.3(17) . . ?
C17 C15 C11 112.6(17) . . ?
C23 C18 C19 119.9(18) . . ?
C23 C18 N3 119.9(18) . . ?
C19 C18 N3 120.2(17) . . ?
C18 C19 C20 118.7(19) . . ?
C18 C19 C24 122(2) . . ?
C20 C19 C24 119(2) . . ?
C18 C19 C24' 122(3) . . ?
C20 C19 C24' 117(3) . . ?
C21 C20 C19 117(2) . . ?
C22 C21 C20 122(2) . . ?
C21 C22 C23 123(3) . . ?
C22 C23 C18 119(2) . . ?
C22 C23 C27 118(3) . . ?
C18 C23 C27 121(3) . . ?
C22 C23 C27' 121(3) . . ?
C18 C23 C27' 119(3) . . ?
C25 C24 C26 113(3) . . ?
C25 C24 C19 113(2) . . ?
C26 C24 C19 106(3) . . ?
C26' C24' C25' 113(3) . . ?
C26' C24' C19 121(5) . . ?
C25' C24' C19 106(4) . . ?
C28 C27 C29 109(3) . . ?
C28 C27 C23 107(4) . . ?
C29 C27 C23 114(4) . . ?
C29' C27' C28' 110(3) . . ?
C29' C27' C23 110(3) . . ?
C28' C27' C23 113(4) . . ?
C31 N31 C36 116.9(14) . . ?
C31 N31 Mg2 122.6(12) . . ?
C36 N31 Mg2 120.5(11) . . ?
N31 C31 C32 122.6(15) . . ?
N31 C31 C34 122.9(16) . . ?
C32 C31 C34 114.4(15) . . ?
C31 C32 C33 129.9(16) . . ?
N33 C33 C32 123.8(17) . . ?
N33 C33 C35 123.4(17) . . ?
C32 C33 C35 112.7(17) . . ?
C33 N33 C48 117.6(16) . . ?
C33 N33 Mg2 121.4(12) . . ?
C48 N33 Mg2 120.7(12) . . ?
C37 C36 C41 121.3(18) . . ?
C37 C36 N31 119.4(16) . . ?
C41 C36 N31 119.2(15) . . ?
C38 C37 C36 117.7(18) . . ?
C38 C37 C42 119.0(17) . . ?
C36 C37 C42 123.2(18) . . ?
C39 C38 C37 123.0(19) . . ?
C38 C39 C40 118(2) . . ?
C39 C40 C41 123(2) . . ?
C40 C41 C36 117.2(18) . . ?
C40 C41 C45 119.7(18) . . ?
C36 C41 C45 123.1(18) . . ?
C37 C42 C43 109.9(18) . . ?
C37 C42 C44 111.6(16) . . ?
C43 C42 C44 111.1(15) . . ?
C41 C45 C47 111.3(17) . . ?
C41 C45 C46 112.8(17) . . ?
C47 C45 C46 110.3(16) . . ?
C53 C48 C49 122.0(18) . . ?
C53 C48 N33 118.3(16) . . ?
C49 C48 N33 119.6(16) . . ?
C50 C49 C48 116.6(19) . . ?
C50 C49 C54 120.9(19) . . ?
C48 C49 C54 122.5(18) . . ?
C51 C50 C49 124(2) . . ?
C52 C51 C50 118(2) . . ?
C51 C52 C53 122(2) . . ?
C48 C53 C52 117.7(19) . . ?
C48 C53 C57 122.6(17) . . ?
C52 C53 C57 119.6(18) . . ?
C49 C54 C55 112(2) . . ?
C49 C54 C56 114(2) . . ?
C55 C54 C56 107.5(19) . . ?
C58 C57 C59 108.7(17) . . ?
C58 C57 C53 109.6(19) . . ?
C59 C57 C53 114.6(19) . . ?
O60 C60 Ir1 168(3) . . ?
O61 C61 Ir1 151(4) . . ?
O60 C60' Ir1 105(5) . . ?
O61 C61' Ir1 155(10) . . ?
O61 C61' Mg2 36(4) . . ?
Ir1 C61' Mg2 159(6) . . ?
C60 O60 Mg1 144(2) . . ?
C60' O60 Mg1 170(4) . . ?
C61' O61 Mg2 124(6) . . ?
C61 O61 Mg2 150(2) . . ?
C66 C62 C63 109(2) . . ?
C66 C62 C67 125(2) . . ?
C63 C62 C67 126(2) . . ?
C66 C62 Ir1 72.8(13) . . ?
C63 C62 Ir1 72.5(14) . . ?
C67 C62 Ir1 124.5(15) . . ?
C64 C63 C62 108(2) . . ?
C64 C63 C68 121(3) . . ?
C62 C63 C68 131(3) . . ?
C64 C63 Ir1 73.9(14) . . ?
C62 C63 Ir1 70.4(14) . . ?
C68 C63 Ir1 124.9(16) . . ?
C65 C64 C63 106(2) . . ?
C65 C64 C69 132(3) . . ?
C63 C64 C69 122(3) . . ?
C65 C64 Ir1 69.2(14) . . ?
C63 C64 Ir1 70.4(14) . . ?
C69 C64 Ir1 127.2(17) . . ?
C64 C65 C66 111(2) . . ?
C64 C65 C70 126(3) . . ?
C66 C65 C70 123(3) . . ?
C64 C65 Ir1 74.9(14) . . ?
C66 C65 Ir1 72.2(13) . . ?
C70 C65 Ir1 124.0(16) . . ?
C62 C66 C65 106(2) . . ?
C62 C66 C71 126(3) . . ?
C65 C66 C71 128(3) . . ?
C62 C66 Ir1 71.5(13) . . ?
C65 C66 Ir1 70.8(13) . . ?
C71 C66 Ir1 124.1(17) . . ?
C83 C82 C81 118(3) . . ?
C82 C83 C83 121(3) . 3_666 ?
C93 C92 C91 119(3) . . ?
C94 C93 C92 120(3) . . ?
C95 C94 C93 120(2) . . ?
C96 C95 C94 121(2) . . ?
C91' C92' C93' 120(3) . . ?
C92' C93' C94' 120(3) . . ?
C95' C94' C93' 120(3) . . ?
C94' C95' C96' 120(3) . . ?

loop_
_geom_bond_atom_site_label_1
_geom_bond_atom_site_label_2
_geom_bond_distance
_geom_bond_site_symmetry_2
_geom_bond_publ_flag
Ir1 C61 1.80(3) . ?
Ir1 C60 1.85(3) . ?
Ir1 C61' 1.90(7) . ?
Ir1 C65 2.29(2) . ?
Ir1 C62 2.29(2) . ?
Ir1 C66 2.31(2) . ?
Ir1 C63 2.32(2) . ?
Ir1 C64 2.36(2) . ?
Ir1 C60' 2.37(10) . ?
Mg1 O60 1.949(13) . ?
Mg1 N3 2.039(17) . ?
Mg1 N1 2.056(13) . ?
Mg1 Mg2 3.498(8) . ?
Mg2 O61 1.911(14) . ?
Mg2 N31 2.033(15) . ?
Mg2 N33 2.041(17) . ?
Mg2 C61' 2.72(8) . ?
N1 C1 1.32(2) . ?
N1 C6 1.43(2) . ?
C1 C2 1.42(3) . ?
C1 C4 1.52(3) . ?
C2 C3 1.43(3) . ?
C3 N3 1.29(2) . ?
C3 C5 1.53(3) . ?
N3 C18 1.44(2) . ?
C6 C11 1.41(3) . ?
C6 C7 1.42(3) . ?
C7 C8 1.38(3) . ?
C7 C12' 1.51(3) . ?
C7 C12 1.51(3) . ?
C8 C9 1.38(3) . ?
C9 C10 1.37(3) . ?
C10 C11 1.42(3) . ?
C11 C15 1.53(2) . ?
C12 C14 1.52(3) . ?
C12 C13 1.52(3) . ?
C12' C13' 1.52(3) . ?
C12' C14' 1.52(3) . ?
C15 C16 1.50(3) . ?
C15 C17 1.51(3) . ?
C18 C23 1.40(3) . ?
C18 C19 1.42(3) . ?
C19 C20 1.45(3) . ?
C19 C24 1.54(3) . ?
C19 C24' 1.54(3) . ?
C20 C21 1.43(3) . ?
C21 C22 1.30(3) . ?
C22 C23 1.37(3) . ?
C23 C27 1.53(4) . ?
C23 C27' 1.53(4) . ?
C24 C25 1.51(3) . ?
C24 C26 1.51(3) . ?
C24' C26' 1.51(3) . ?
C24' C25' 1.51(3) . ?
C27 C28 1.51(3) . ?
C27 C29 1.51(3) . ?
C27' C29' 1.51(3) . ?
C27' C28' 1.51(3) . ?
N31 C31 1.33(2) . ?
N31 C36 1.45(2) . ?
C31 C32 1.40(2) . ?
C31 C34 1.52(2) . ?
C32 C33 1.44(2) . ?
C33 N33 1.31(2) . ?
C33 C35 1.52(3) . ?
N33 C48 1.45(2) . ?
C36 C37 1.41(3) . ?
C36 C41 1.41(3) . ?
C37 C38 1.39(3) . ?
C37 C42 1.52(3) . ?
C38 C39 1.38(3) . ?
C39 C40 1.39(3) . ?
C40 C41 1.40(3) . ?
C41 C45 1.49(3) . ?
C42 C43 1.52(3) . ?
C42 C44 1.56(3) . ?
C45 C47 1.52(3) . ?
C45 C46 1.57(3) . ?
C48 C53 1.39(3) . ?
C48 C49 1.39(3) . ?
C49 C50 1.38(3) . ?
C49 C54 1.49(3) . ?
C50 C51 1.37(3) . ?
C51 C52 1.37(3) . ?
C52 C53 1.40(3) . ?
C53 C57 1.56(3) . ?
C54 C55 1.51(3) . ?
C54 C56 1.52(3) . ?
C57 C58 1.48(3) . ?
C57 C59 1.54(3) . ?
C60 O60 1.14(3) . ?
C61 O61 1.27(3) . ?
C60' O60 1.27(3) . ?
C61' O61 1.14(4) . ?
C62 C66 1.41(4) . ?
C62 C63 1.46(4) . ?
C62 C67 1.54(4) . ?
C63 C64 1.44(4) . ?
C63 C68 1.49(4) . ?
C64 C65 1.43(4) . ?
C64 C69 1.55(4) . ?
C65 C66 1.46(4) . ?
C65 C70 1.56(4) . ?
C66 C71 1.51(4) . ?
C81 C82 1.52(4) . ?
C82 C83 1.44(4) . ?
C83 C83 1.50(6) 3_666 ?
C91 C92 1.48(2) . ?
C92 C93 1.48(2) . ?
C93 C94 1.48(2) . ?
C94 C95 1.48(2) . ?
C95 C96 1.47(2) . ?
C91' C92' 1.48(2) . ?
C92' C93' 1.48(2) . ?
C93' C94' 1.48(2) . ?
C94' C95' 1.48(2) . ?
C95' C96' 1.48(2) . ?
